data_7010097
loop_
_publ_author_name
'Burrows, Andrew D.'
'Mahon, Mary F.'
'Palmer, Mark T.'

_publ_section_title
;
 Amine-functionalised aminophosphines: synthesis, reversible
 co-ordination to platinum and use in heteronuclear dimer formation
;
_journal_issue 20
_journal_name_full 'Journal of the Chemical Society, Dalton Transactions'
_journal_page_first 3615
_journal_paper_doi 10.1039/b005899h
_journal_year 2000
_chemical_formula_sum 'C34 H46 Cl4 Co N4 P2 Pt'
_chemical_formula_weight 968.51
_chemical_name_systematic
; 
 ? 
;
_space_group_IT_number 14
_symmetry_cell_setting monoclinic
_symmetry_space_group_name_Hall '-P 2ybc'
_symmetry_space_group_name_H-M 'P 1 21/c 1'
_atom_sites_solution_hydrogens geom
_atom_sites_solution_primary direct
_atom_sites_solution_secondary difmap
_audit_creation_method SHELXL
_cell_angle_alpha 90.00
_cell_angle_beta 104.82(2)
_cell_angle_gamma 90.00
_cell_formula_units_Z 4
_cell_length_a 16.710(3)
_cell_length_b 12.160(2)
_cell_length_c 19.666(5)
_cell_measurement_temperature 293(2)
_cell_volume 3863.1(14)
_computing_structure_refinement 'SHELXL-93 (Sheldrick, 1993)'
_computing_structure_solution 'SHELXS-86 (Sheldrick, 1990)'
_diffrn_ambient_temperature 293(2)
_diffrn_radiation_monochromator graphite
_diffrn_radiation_source 'fine-focus sealed tube'
_diffrn_radiation_type MoK\a
_diffrn_radiation_wavelength 0.71069
_diffrn_reflns_av_R_equivalents 0.0127
_diffrn_reflns_av_sigmaI/netI 0.0436
_diffrn_reflns_limit_h_max 19
_diffrn_reflns_limit_h_min 0
_diffrn_reflns_limit_k_max 14
_diffrn_reflns_limit_k_min 0
_diffrn_reflns_limit_l_max 22
_diffrn_reflns_limit_l_min -23
_diffrn_reflns_number 7270
_diffrn_reflns_theta_max 24.99
_diffrn_reflns_theta_min 2.10
_exptl_absorpt_coefficient_mu 4.436
_exptl_crystal_density_diffrn 1.665
_exptl_crystal_F_000 1924
_exptl_crystal_size_max 0.15
_exptl_crystal_size_mid 0.18
_exptl_crystal_size_min 0.18
_refine_diff_density_max 1.707
_refine_diff_density_min -1.186
_refine_diff_density_rms 0.118
_refine_ls_extinction_coef 0.00013(5)
_refine_ls_extinction_expression Fc^*^=kFc[1+0.001xFc^2^\l^3^/sin(2\q)]^-1/4^
_refine_ls_extinction_method SHELXL
_refine_ls_goodness_of_fit_all 1.017
_refine_ls_goodness_of_fit_obs 1.114
_refine_ls_matrix_type full
_refine_ls_number_parameters 422
_refine_ls_number_reflns 6785
_refine_ls_number_restraints 0
_refine_ls_restrained_S_all 1.017
_refine_ls_restrained_S_obs 1.114
_refine_ls_R_factor_all 0.0570
_refine_ls_R_factor_obs 0.0367
_refine_ls_shift/esd_max 0.000
_refine_ls_shift/esd_mean 0.000
_refine_ls_structure_factor_coef Fsqd
_refine_ls_weighting_details 'w=1/[\s^2^(Fo^2^)+(0.0534P)^2^+0.0000P] where P=(Fo^2^+2Fc^2^)/3'
_refine_ls_weighting_scheme calc
_refine_ls_wR_factor_all 0.0886
_refine_ls_wR_factor_obs 0.0838
_reflns_number_observed 5156
_reflns_number_total 6785
_reflns_observed_criterion >2sigma(I)
_cod_data_source_file b005899h.txt
_cod_data_source_block 99ab1
_cod_depositor_comments
;
The following automatic conversions were performed:
'_symmetry_cell_setting' value 'Monoclinic' changed to 'monoclinic'
according to '/home/saulius/struct/CIF-dictionaries/cif_core.dic'
dictionary named 'cif_core.dic' version 2.4.1 from 2010-06-29.

Automatic conversion script
Id: cif_fix_enum 1527 2010-12-29 10:47:43Z saulius 

The following automatic conversions were performed:

'_refine_ls_weighting_scheme' value 'calc
w=1/[\s^2^(Fo^2^)+(0.0534P)^2^+0.0000P] where P=(Fo^2^+2Fc^2^)/3' was
changed to 'calc'. New tag '_refine_ls_weighting_details' was
created. The value of the new tag was set to
'w=1/[\s^2^(Fo^2^)+(0.0534P)^2^+0.0000P] where P=(Fo^2^+2Fc^2^)/3'.

Automatic conversion script
Id: cif_fix_values 3143 2015-03-26 13:38:13Z robertas 
;
_cod_original_sg_symbol_H-M P21/c
_cod_database_code 7010097

loop_
_symmetry_equiv_pos_as_xyz
'x, y, z'
'-x, y+1/2, -z+1/2'
'-x, -y, -z'
'x, -y-1/2, z-1/2'

loop_
_atom_site_aniso_label
_atom_site_aniso_U_11
_atom_site_aniso_U_22
_atom_site_aniso_U_33
_atom_site_aniso_U_23
_atom_site_aniso_U_13
_atom_site_aniso_U_12
Pt1 0.03222(13) 0.03161(13) 0.03156(12) -0.00010(10) 0.01213(8) 0.00165(11)
Co1 0.0472(5) 0.0426(5) 0.0637(6) 0.0026(4) 0.0208(4) -0.0005(4)
Cl1 0.0534(9) 0.0538(9) 0.0336(7) 0.0023(7) 0.0147(7) 0.0055(8)
Cl3 0.0661(13) 0.0741(14) 0.113(2) -0.0153(12) 0.0479(12) 0.0016(10)
Cl4 0.0437(10) 0.0716(12) 0.0909(14) 0.0250(11) 0.0187(9) 0.0014(9)
Cl5 0.0729(13) 0.0511(11) 0.0949(14) 0.0209(10) 0.0322(11) -0.0018(10)
P1 0.0375(8) 0.0390(8) 0.0323(7) -0.0018(7) 0.0095(6) 0.0016(7)
P2 0.0319(8) 0.0304(8) 0.0341(7) -0.0020(6) 0.0112(6) 0.0013(6)
N1 0.043(3) 0.057(3) 0.053(3) -0.007(3) 0.010(3) -0.007(3)
N2 0.035(3) 0.042(3) 0.039(3) 0.001(2) 0.014(2) 0.000(2)
N3 0.031(3) 0.029(3) 0.048(3) -0.001(2) 0.015(2) 0.006(2)
N4 0.064(4) 0.039(3) 0.060(3) 0.012(3) 0.019(3) 0.003(3)
C1 0.041(4) 0.041(4) 0.035(3) -0.001(3) 0.006(3) 0.003(3)
C2 0.060(4) 0.050(4) 0.038(3) 0.003(3) 0.013(3) 0.009(3)
C3 0.083(6) 0.072(5) 0.038(4) -0.009(4) 0.018(4) 0.020(4)
C4 0.099(6) 0.066(5) 0.047(4) -0.015(4) 0.017(4) 0.027(5)
C5 0.096(6) 0.044(4) 0.055(4) -0.001(3) 0.015(4) 0.012(4)
C6 0.067(5) 0.045(4) 0.042(4) -0.004(3) 0.015(3) -0.001(3)
C7 0.045(4) 0.044(4) 0.038(3) 0.002(3) 0.008(3) 0.009(3)
C8 0.058(5) 0.059(5) 0.052(4) 0.009(4) 0.000(3) 0.003(4)
C9 0.099(7) 0.050(5) 0.069(5) 0.002(4) -0.001(5) -0.009(4)
C10 0.106(7) 0.052(5) 0.066(5) 0.017(4) 0.020(5) 0.005(5)
C11 0.115(7) 0.070(6) 0.050(4) 0.023(4) 0.015(5) 0.038(5)
C12 0.081(5) 0.053(4) 0.048(4) -0.004(3) 0.006(4) 0.022(4)
C13 0.033(3) 0.046(3) 0.036(3) 0.004(3) 0.011(2) -0.004(3)
C14 0.054(4) 0.045(4) 0.051(4) 0.001(3) 0.015(3) -0.012(3)
C15 0.071(5) 0.067(5) 0.068(5) 0.021(4) 0.015(4) -0.019(4)
C16 0.080(6) 0.106(8) 0.048(4) 0.012(5) 0.025(4) -0.022(5)
C17 0.073(5) 0.100(7) 0.046(4) -0.002(4) 0.032(4) 0.002(5)
C18 0.053(4) 0.062(5) 0.049(4) -0.005(3) 0.024(3) -0.004(3)
C19 0.046(4) 0.036(4) 0.042(3) -0.001(3) 0.018(3) -0.004(3)
C20 0.054(4) 0.042(4) 0.054(4) -0.004(3) 0.017(3) 0.005(3)
C21 0.084(6) 0.042(4) 0.057(4) -0.019(3) 0.028(4) -0.014(4)
C22 0.065(5) 0.078(6) 0.044(4) -0.020(4) 0.019(4) -0.033(4)
C23 0.047(4) 0.089(6) 0.045(4) -0.006(4) 0.003(3) -0.008(4)
C24 0.043(4) 0.055(5) 0.050(4) -0.002(3) 0.001(3) 0.008(3)
C25 0.057(5) 0.120(8) 0.091(6) -0.046(6) -0.003(5) -0.022(5)
C26 0.043(4) 0.104(7) 0.050(4) 0.005(4) 0.014(3) 0.007(4)
C27 0.046(4) 0.069(5) 0.062(4) 0.012(4) 0.023(3) 0.019(4)
C28 0.052(4) 0.059(5) 0.070(5) 0.007(4) 0.025(4) -0.009(4)
C29 0.053(4) 0.078(5) 0.063(4) -0.019(4) 0.027(4) 0.009(4)
C30 0.054(4) 0.046(4) 0.072(5) -0.002(3) 0.027(4) 0.013(3)
C31 0.039(3) 0.029(3) 0.048(3) -0.004(3) 0.014(3) 0.001(3)
C32 0.050(4) 0.054(4) 0.058(4) 0.008(3) 0.011(3) -0.004(3)
C33 0.112(7) 0.068(5) 0.083(6) -0.008(5) 0.064(5) -0.014(5)
C34 0.099(7) 0.065(5) 0.063(5) 0.025(4) -0.014(5) -0.009(5)

loop_
_atom_site_label
_atom_site_type_symbol
_atom_site_fract_x
_atom_site_fract_y
_atom_site_fract_z
_atom_site_U_iso_or_equiv
_atom_site_thermal_displace_type
_atom_site_occupancy
_atom_site_calc_flag
_atom_site_refinement_flags
_atom_site_disorder_group
Pt1 Pt 0.201691(13) 0.22419(2) 0.243566(11) 0.03107(9) Uani 1 d . .
Co1 Co 0.25171(6) -0.26253(7) 0.26988(5) 0.0500(2) Uani 1 d . .
Cl1 Cl 0.25419(10) 0.18267(14) 0.36428(7) 0.0463(4) Uani 1 d . .
Cl3 Cl 0.34959(13) -0.3093(2) 0.21787(13) 0.0798(6) Uani 1 d . .
Cl4 Cl 0.14101(11) -0.1771(2) 0.20131(11) 0.0685(5) Uani 1 d . .
Cl5 Cl 0.20260(12) -0.4042(2) 0.32073(11) 0.0710(5) Uani 1 d . .
P1 P 0.14481(9) 0.23045(14) 0.12698(8) 0.0362(3) Uani 1 d . .
P2 P 0.33589(9) 0.21066(12) 0.23940(7) 0.0316(3) Uani 1 d . .
N1 N 0.0477(3) 0.1834(5) 0.1109(3) 0.0515(14) Uani 1 d . .
N2 N 0.0819(3) 0.2514(4) 0.2641(2) 0.0379(12) Uani 1 d . .
N3 N 0.3694(3) 0.0819(4) 0.2455(2) 0.0348(11) Uani 1 d . .
N4 N 0.3108(4) -0.1542(4) 0.3517(3) 0.0539(14) Uani 1 d . .
C1 C 0.1885(4) 0.1332(5) 0.0768(3) 0.0395(14) Uani 1 d . .
C2 C 0.2106(4) 0.1569(6) 0.0158(3) 0.049(2) Uani 1 d . .
H2 H 0.2065(4) 0.2285(6) -0.0013(3) 0.059 Uiso 1 calc R .
C3 C 0.2390(5) 0.0740(6) -0.0204(3) 0.064(2) Uani 1 d . .
H3 H 0.2527(5) 0.0898(6) -0.0623(3) 0.077 Uiso 1 calc R .
C4 C 0.2470(5) -0.0311(7) 0.0054(4) 0.071(2) Uani 1 d . .
H4 H 0.2670(5) -0.0862(7) -0.0187(4) 0.085 Uiso 1 calc R .
C5 C 0.2259(5) -0.0556(6) 0.0665(4) 0.066(2) Uani 1 d . .
H5 H 0.2313(5) -0.1272(6) 0.0837(4) 0.079 Uiso 1 calc R .
C6 C 0.1968(4) 0.0256(5) 0.1022(3) 0.051(2) Uani 1 d . .
H6 H 0.1825(4) 0.0088(5) 0.1437(3) 0.062 Uiso 1 calc R .
C7 C 0.1418(4) 0.3642(5) 0.0861(3) 0.0429(15) Uani 1 d . .
C8 C 0.1730(4) 0.4550(6) 0.1261(4) 0.059(2) Uani 1 d . .
H8 H 0.1980(4) 0.4466(6) 0.1738(4) 0.071 Uiso 1 calc R .
C9 C 0.1675(5) 0.5594(7) 0.0959(4) 0.077(2) Uani 1 d . .
H9 H 0.1871(5) 0.6204(7) 0.1236(4) 0.092 Uiso 1 calc R .
C10 C 0.1337(5) 0.5716(7) 0.0266(4) 0.075(2) Uani 1 d . .
H10 H 0.1338(5) 0.6405(7) 0.0061(4) 0.090 Uiso 1 calc R .
C11 C 0.0991(6) 0.4840(7) -0.0145(4) 0.080(3) Uani 1 d . .
H11 H 0.0732(6) 0.4944(7) -0.0618(4) 0.096 Uiso 1 calc R .
C12 C 0.1028(5) 0.3809(6) 0.0149(3) 0.062(2) Uani 1 d . .
H12 H 0.0792(5) 0.3215(6) -0.0129(3) 0.075 Uiso 1 calc R .
C13 C 0.3648(3) 0.2716(5) 0.1638(3) 0.0381(13) Uani 1 d . .
C14 C 0.3681(4) 0.3854(6) 0.1583(3) 0.050(2) Uani 1 d . .
H14 H 0.3585(4) 0.4298(6) 0.1939(3) 0.060 Uiso 1 calc R .
C15 C 0.3857(5) 0.4323(7) 0.0995(4) 0.069(2) Uani 1 d . .
H15 H 0.3863(5) 0.5085(7) 0.0952(4) 0.083 Uiso 1 calc R .
C16 C 0.4022(5) 0.3686(9) 0.0482(4) 0.077(3) Uani 1 d . .
H16 H 0.4162(5) 0.4010(9) 0.0100(4) 0.092 Uiso 1 calc R .
C17 C 0.3980(5) 0.2568(8) 0.0526(4) 0.070(2) Uani 1 d . .
H17 H 0.4077(5) 0.2133(8) 0.0166(4) 0.084 Uiso 1 calc R .
C18 C 0.3797(4) 0.2079(6) 0.1098(3) 0.053(2) Uani 1 d . .
H18 H 0.3773(4) 0.1316(6) 0.1124(3) 0.063 Uiso 1 calc R .
C19 C 0.3995(4) 0.2925(5) 0.3114(3) 0.0401(14) Uani 1 d . .
C20 C 0.3722(4) 0.3912(5) 0.3312(3) 0.049(2) Uani 1 d . .
H20 H 0.3194(4) 0.4159(5) 0.3088(3) 0.059 Uiso 1 calc R .
C21 C 0.4215(5) 0.4540(6) 0.3835(4) 0.059(2) Uani 1 d . .
H21 H 0.4022(5) 0.5212(6) 0.3953(4) 0.071 Uiso 1 calc R .
C22 C 0.4990(5) 0.4184(7) 0.4185(4) 0.061(2) Uani 1 d . .
H22 H 0.5322(5) 0.4609(7) 0.4540(4) 0.074 Uiso 1 calc R .
C23 C 0.5263(4) 0.3212(7) 0.4006(3) 0.062(2) Uani 1 d . .
H23 H 0.5788(4) 0.2970(7) 0.4243(3) 0.075 Uiso 1 calc R .
C24 C 0.4775(4) 0.2557(6) 0.3472(3) 0.051(2) Uani 1 d . .
H24 H 0.4971(4) 0.1883(6) 0.3360(3) 0.062 Uiso 1 calc R .
C25 C 0.0042(5) 0.1233(8) 0.0487(4) 0.093(3) Uani 1 d . .
H25A H -0.0459(21) 0.0928(47) 0.0562(14) 0.140 Uiso 1 calc R .
H25B H 0.0388(17) 0.0651(35) 0.0396(21) 0.140 Uiso 1 calc R .
H25C H -0.0092(36) 0.1724(15) 0.0092(8) 0.140 Uiso 1 calc R .
C26 C -0.0122(4) 0.2424(7) 0.1404(4) 0.065(2) Uani 1 d . .
H26A H -0.0499(4) 0.1889(7) 0.1516(4) 0.078 Uiso 1 calc R .
H26B H -0.0445(4) 0.2903(7) 0.1042(4) 0.078 Uiso 1 calc R .
C27 C 0.0227(4) 0.3109(6) 0.2054(4) 0.057(2) Uani 1 d . .
H27A H 0.0510(4) 0.3740(6) 0.1921(4) 0.069 Uiso 1 calc R .
H27B H -0.0229(4) 0.3384(6) 0.2227(4) 0.069 Uiso 1 calc R .
C28 C 0.0460(4) 0.1457(6) 0.2796(4) 0.059(2) Uani 1 d . .
H28A H 0.0341(27) 0.1001(16) 0.2384(8) 0.088 Uiso 1 calc R .
H28B H -0.0042(16) 0.1597(6) 0.2933(24) 0.088 Uiso 1 calc R .
H28C H 0.0848(12) 0.1089(19) 0.3172(17) 0.088 Uiso 1 calc R .
C29 C 0.0915(4) 0.3257(7) 0.3258(4) 0.063(2) Uani 1 d . .
H29A H 0.1093(31) 0.3969(14) 0.3145(10) 0.094 Uiso 1 calc R .
H29B H 0.1321(24) 0.2957(22) 0.3651(8) 0.094 Uiso 1 calc R .
H29C H 0.0395(9) 0.3323(34) 0.3377(17) 0.094 Uiso 1 calc R .
C30 C 0.4508(4) 0.0481(6) 0.2367(4) 0.055(2) Uani 1 d . .
H30A H 0.4842(11) 0.0207(34) 0.2806(7) 0.083 Uiso 1 calc R .
H30B H 0.4778(12) 0.1102(10) 0.2220(22) 0.083 Uiso 1 calc R .
H30C H 0.4436(5) -0.0087(26) 0.2017(17) 0.083 Uiso 1 calc R .
C31 C 0.3207(3) -0.0112(5) 0.2618(3) 0.0384(14) Uani 1 d . .
H31A H 0.3129(3) -0.0651(5) 0.2243(3) 0.046 Uiso 1 calc R .
H31B H 0.2666(3) 0.0150(5) 0.2638(3) 0.046 Uiso 1 calc R .
C32 C 0.3627(4) -0.0660(6) 0.3311(3) 0.054(2) Uani 1 d . .
H32A H 0.4147(4) -0.0978(6) 0.3275(3) 0.065 Uiso 1 calc R .
H32B H 0.3752(4) -0.0105(6) 0.3678(3) 0.065 Uiso 1 calc R .
C33 C 0.2455(6) -0.1069(7) 0.3802(4) 0.081(3) Uani 1 d . .
H33A H 0.2697(7) -0.0579(37) 0.4182(20) 0.121 Uiso 1 calc R .
H33B H 0.2167(24) -0.1648(8) 0.3971(28) 0.121 Uiso 1 calc R .
H33C H 0.2073(21) -0.0668(40) 0.3438(9) 0.121 Uiso 1 calc R .
C34 C 0.3664(6) -0.2221(7) 0.4066(4) 0.082(3) Uani 1 d . .
H34A H 0.4124(20) -0.2470(41) 0.3899(13) 0.123 Uiso 1 calc R .
H34B H 0.3365(11) -0.2844(28) 0.4172(23) 0.123 Uiso 1 calc R .
H34C H 0.3863(30) -0.1788(16) 0.4484(11) 0.123 Uiso 1 calc R .

loop_
_atom_type_symbol
_atom_type_description
_atom_type_scat_dispersion_real
_atom_type_scat_dispersion_imag
_atom_type_scat_source
C C 0.0033 0.0016 'International Tables Vol C Tables 4.2.6.8 and 6.1.1.4'
H H 0.0000 0.0000 'International Tables Vol C Tables 4.2.6.8 and 6.1.1.4'
N N 0.0061 0.0033 'International Tables Vol C Tables 4.2.6.8 and 6.1.1.4'
P P 0.1023 0.0942 'International Tables Vol C Tables 4.2.6.8 and 6.1.1.4'
Cl Cl 0.1484 0.1585 'International Tables Vol C Tables 4.2.6.8 and 6.1.1.4'
Co Co 0.3494 0.9721 'International Tables Vol C Tables 4.2.6.8 and 6.1.1.4'
Pt Pt -1.7033 8.3905 'International Tables Vol C Tables 4.2.6.8 and 6.1.1.4'

loop_
_geom_angle_atom_site_label_1
_geom_angle_atom_site_label_2
_geom_angle_atom_site_label_3
_geom_angle
_geom_angle_site_symmetry_1
_geom_angle_site_symmetry_3
_geom_angle_publ_flag
N2 Pt1 P1 90.85(13) . . ?
N2 Pt1 P2 170.38(13) . . ?
P1 Pt1 P2 97.44(6) . . ?
N2 Pt1 Cl1 88.23(13) . . ?
P1 Pt1 Cl1 169.30(6) . . ?
P2 Pt1 Cl1 84.53(6) . . ?
N4 Co1 Cl3 104.8(2) . . ?
N4 Co1 Cl4 108.7(2) . . ?
Cl3 Co1 Cl4 115.71(10) . . ?
N4 Co1 Cl5 106.9(2) . . ?
Cl3 Co1 Cl5 113.91(9) . . ?
Cl4 Co1 Cl5 106.44(8) . . ?
N1 P1 C1 100.4(3) . . ?
N1 P1 C7 107.9(3) . . ?
C1 P1 C7 108.3(3) . . ?
N1 P1 Pt1 108.5(2) . . ?
C1 P1 Pt1 114.2(2) . . ?
C7 P1 Pt1 116.1(2) . . ?
N3 P2 C19 109.8(3) . . ?
N3 P2 C13 106.6(3) . . ?
C19 P2 C13 100.7(3) . . ?
N3 P2 Pt1 112.6(2) . . ?
C19 P2 Pt1 108.4(2) . . ?
C13 P2 Pt1 117.9(2) . . ?
C25 N1 C26 109.6(6) . . ?
C25 N1 P1 125.7(5) . . ?
C26 N1 P1 119.1(5) . . ?
C28 N2 C29 108.9(5) . . ?
C28 N2 C27 110.8(5) . . ?
C29 N2 C27 104.4(5) . . ?
C28 N2 Pt1 110.3(4) . . ?
C29 N2 Pt1 109.4(4) . . ?
C27 N2 Pt1 112.9(4) . . ?
C30 N3 C31 112.8(5) . . ?
C30 N3 P2 124.1(4) . . ?
C31 N3 P2 123.1(4) . . ?
C33 N4 C34 109.2(6) . . ?
C33 N4 C32 111.2(5) . . ?
C34 N4 C32 107.3(6) . . ?
C33 N4 Co1 106.7(5) . . ?
C34 N4 Co1 106.9(4) . . ?
C32 N4 Co1 115.5(4) . . ?
C2 C1 C6 119.0(6) . . ?
C2 C1 P1 125.2(5) . . ?
C6 C1 P1 115.8(5) . . ?
C1 C2 C3 120.0(6) . . ?
C4 C3 C2 120.2(7) . . ?
C5 C4 C3 120.4(7) . . ?
C4 C5 C6 119.9(7) . . ?
C5 C6 C1 120.5(6) . . ?
C8 C7 C12 117.8(6) . . ?
C8 C7 P1 120.2(5) . . ?
C12 C7 P1 121.8(5) . . ?
C7 C8 C9 120.8(7) . . ?
C10 C9 C8 119.9(8) . . ?
C9 C10 C11 121.1(8) . . ?
C10 C11 C12 119.6(7) . . ?
C11 C12 C7 120.7(7) . . ?
C18 C13 C14 118.5(6) . . ?
C18 C13 P2 122.1(5) . . ?
C14 C13 P2 119.3(5) . . ?
C15 C14 C13 119.7(7) . . ?
C16 C15 C14 120.8(8) . . ?
C15 C16 C17 120.0(7) . . ?
C16 C17 C18 120.5(7) . . ?
C17 C18 C13 120.4(7) . . ?
C20 C19 C24 118.3(6) . . ?
C20 C19 P2 121.6(5) . . ?
C24 C19 P2 120.1(5) . . ?
C21 C20 C19 121.2(7) . . ?
C22 C21 C20 120.6(7) . . ?
C23 C22 C21 119.0(6) . . ?
C22 C23 C24 121.6(7) . . ?
C19 C24 C23 119.2(7) . . ?
N1 C26 C27 116.7(6) . . ?
N2 C27 C26 114.9(6) . . ?
N3 C31 C32 112.2(5) . . ?
N4 C32 C31 112.9(5) . . ?

loop_
_geom_bond_atom_site_label_1
_geom_bond_atom_site_label_2
_geom_bond_distance
_geom_bond_site_symmetry_2
_geom_bond_publ_flag
Pt1 N2 2.167(5) . ?
Pt1 P1 2.247(2) . ?
Pt1 P2 2.2709(15) . ?
Pt1 Cl1 2.365(2) . ?
Co1 N4 2.118(6) . ?
Co1 Cl3 2.214(2) . ?
Co1 Cl4 2.246(2) . ?
Co1 Cl5 2.249(2) . ?
P1 N1 1.673(5) . ?
P1 C1 1.809(6) . ?
P1 C7 1.810(6) . ?
P2 N3 1.657(5) . ?
P2 C19 1.832(6) . ?
P2 C13 1.832(6) . ?
N1 C25 1.450(8) . ?
N1 C26 1.465(9) . ?
N2 C28 1.483(8) . ?
N2 C29 1.488(8) . ?
N2 C27 1.500(8) . ?
N3 C30 1.473(7) . ?
N3 C31 1.477(7) . ?
N4 C33 1.466(9) . ?
N4 C34 1.483(8) . ?
N4 C32 1.499(8) . ?
C1 C2 1.374(8) . ?
C1 C6 1.395(9) . ?
C2 C3 1.385(9) . ?
C3 C4 1.369(10) . ?
C4 C5 1.368(10) . ?
C5 C6 1.372(9) . ?
C7 C8 1.378(9) . ?
C7 C12 1.400(8) . ?
C8 C9 1.394(10) . ?
C9 C10 1.343(10) . ?
C10 C11 1.371(11) . ?
C11 C12 1.376(10) . ?
C13 C18 1.388(8) . ?
C13 C14 1.390(8) . ?
C14 C15 1.388(9) . ?
C15 C16 1.354(11) . ?
C16 C17 1.366(11) . ?
C17 C18 1.375(10) . ?
C19 C20 1.376(8) . ?
C19 C24 1.387(9) . ?
C20 C21 1.373(9) . ?
C21 C22 1.372(10) . ?
C22 C23 1.345(11) . ?
C23 C24 1.402(9) . ?
C26 C27 1.511(10) . ?
C31 C32 1.518(8) . ?
